data_4069711
loop_
_publ_author_name
'Solari, Euro'
'Gauthier, S\'ebastien'
'Scopelliti, Rosario'
'Severin, Kay'

_publ_section_title
;
 Multifaceted Chemistry of [(Cymene)RuCl2]2and PCy3
;
_journal_issue 15
_journal_name_full Organometallics
_journal_page_first 4519
_journal_paper_doi 10.1021/om900374e
_journal_volume 28
_journal_year 2009
_chemical_formula_moiety 'C28 H49 Cl4 P Ru2, 1.50(C7 H8)'
_chemical_formula_sum 'C38.5 H61 Cl4 P Ru2'
_chemical_formula_weight 898.78
_chemical_name_systematic
; 
 ? 
;
_space_group_IT_number 2
_symmetry_cell_setting triclinic
_symmetry_space_group_name_Hall '-P 1'
_symmetry_space_group_name_H-M 'P -1'
_atom_sites_solution_hydrogens geom
_atom_sites_solution_primary direct
_atom_sites_solution_secondary difmap
_audit_creation_method SHELXL-97
_cell_angle_alpha 73.612(8)
_cell_angle_beta 83.743(7)
_cell_angle_gamma 81.386(7)
_cell_formula_units_Z 2
_cell_length_a 9.6821(7)
_cell_length_b 11.6760(10)
_cell_length_c 19.3627(18)
_cell_measurement_reflns_used 4490
_cell_measurement_temperature 140(2)
_cell_measurement_theta_max 25.45395
_cell_measurement_theta_min 2.38645
_cell_volume 2071.2(3)
_computing_cell_refinement 'Oxford Diffraction, CrysAlis RED'
_computing_data_collection 'Oxford Diffraction, CrysAlis CCD'
_computing_data_reduction 'Oxford Diffraction, CrysAlis RED'
_computing_molecular_graphics 'Bruker SHELXTL'
_computing_publication_material 'Bruker SHELXTL'
_computing_structure_refinement 'SHELXL-97 (Sheldrick, 1997)'
_computing_structure_solution 'SHELXS-97 (Sheldrick, 1990)'
_diffrn_ambient_temperature 140(2)
_diffrn_measured_fraction_theta_full 0.874
_diffrn_measured_fraction_theta_max 0.874
_diffrn_measurement_device_type 'Oxford Diffraction KM4/Sapphire CCD'
_diffrn_measurement_method 'phi and omega scans'
_diffrn_radiation_monochromator graphite
_diffrn_radiation_source 'fine-focus sealed tube'
_diffrn_radiation_type MoK\a
_diffrn_radiation_wavelength 0.71073
_diffrn_reflns_av_R_equivalents 0.0667
_diffrn_reflns_av_sigmaI/netI 0.1047
_diffrn_reflns_limit_h_max 11
_diffrn_reflns_limit_h_min -11
_diffrn_reflns_limit_k_max 13
_diffrn_reflns_limit_k_min -13
_diffrn_reflns_limit_l_max 23
_diffrn_reflns_limit_l_min -22
_diffrn_reflns_number 12265
_diffrn_reflns_theta_full 25.03
_diffrn_reflns_theta_max 25.03
_diffrn_reflns_theta_min 2.98
_exptl_absorpt_coefficient_mu 1.051
_exptl_absorpt_correction_type none
_exptl_crystal_colour orange
_exptl_crystal_density_diffrn 1.441
_exptl_crystal_density_method 'not measured'
_exptl_crystal_description prismatic
_exptl_crystal_F_000 926
_exptl_crystal_size_max 0.19
_exptl_crystal_size_mid 0.12
_exptl_crystal_size_min 0.10
_refine_diff_density_max 1.486
_refine_diff_density_min -1.416
_refine_diff_density_rms 0.135
_refine_ls_extinction_method none
_refine_ls_goodness_of_fit_ref 0.914
_refine_ls_hydrogen_treatment riding
_refine_ls_matrix_type full
_refine_ls_number_parameters 461
_refine_ls_number_reflns 6405
_refine_ls_number_restraints 85
_refine_ls_restrained_S_all 0.915
_refine_ls_R_factor_all 0.0858
_refine_ls_R_factor_gt 0.0550
_refine_ls_shift/su_max 0.000
_refine_ls_shift/su_mean 0.000
_refine_ls_structure_factor_coef Fsqd
_refine_ls_weighting_details 'calc w=1/[\s^2^(Fo^2^)+(0.0681P)^2^+0.0000P] where P=(Fo^2^+2Fc^2^)/3'
_refine_ls_weighting_scheme calc
_refine_ls_wR_factor_gt 0.1259
_refine_ls_wR_factor_ref 0.1364
_reflns_number_gt 4152
_reflns_number_total 6405
_reflns_threshold_expression >2sigma(I)
_cod_data_source_file om900374e_si_001.cif
_cod_data_source_block complex_8
_cod_depositor_comments
;
The following automatic conversions were performed:

'_symmetry_cell_setting' value 'Triclinic' changed to 'triclinic'
according to /home/saulius/struct/CIF-dictionaries/cif_core.dic
dictionary named 'cif_core.dic' version 2.4.2 from 2011-04-26.

Automatic conversion script
Id: cif_fix_values 1715 2011-07-08 13:25:40Z adriana 
;
_cod_original_sg_symbol_H-M P-1
_cod_original_formula_sum 'C38.50 H61 Cl4 P Ru2'
_cod_database_code 4069711

loop_
_symmetry_equiv_pos_as_xyz
'x, y, z'
'-x, -y, -z'

loop_
_atom_site_label
_atom_site_type_symbol
_atom_site_fract_x
_atom_site_fract_y
_atom_site_fract_z
_atom_site_U_iso_or_equiv
_atom_site_adp_type
_atom_site_occupancy
_atom_site_symmetry_multiplicity
_atom_site_calc_flag
_atom_site_refinement_flags
_atom_site_disorder_assembly
_atom_site_disorder_group
Ru1 Ru 0.06621(6) 0.19486(5) 0.17715(3) 0.02501(17) Uani 1 1 d . . .
H1A H 0.191(7) 0.080(6) 0.175(4) 0.030 Uiso 1 1 d D . .
H1B H 0.137(7) 0.040(6) 0.195(4) 0.030 Uiso 1 1 d D . .
Ru2 Ru -0.17254(6) 0.31499(5) 0.06133(3) 0.02486(18) Uani 1 1 d . . .
Cl1 Cl -0.07892(17) 0.39111(13) 0.15007(9) 0.0250(4) Uani 1 1 d . . .
Cl2 Cl -0.14875(19) 0.12836(14) 0.15906(9) 0.0301(4) Uani 1 1 d . . .
Cl3 Cl 0.07714(19) 0.25060(16) 0.03984(9) 0.0330(4) Uani 1 1 d . . .
Cl4 Cl 0.27410(19) 0.28310(17) 0.17607(10) 0.0379(5) Uani 1 1 d . . .
P1 P 0.03849(19) 0.14665(15) 0.30039(10) 0.0240(4) Uani 1 1 d . . .
C1 C -0.3712(8) 0.4296(6) 0.0607(4) 0.0296(17) Uani 1 1 d . . .
C2 C -0.2756(8) 0.4920(6) 0.0077(4) 0.038(2) Uani 1 1 d . . .
H2 H -0.2616 0.5709 0.0073 0.046 Uiso 1 1 calc R . .
C3 C -0.2001(8) 0.4381(6) -0.0452(4) 0.0351(19) Uani 1 1 d . . .
H3 H -0.1355 0.4807 -0.0799 0.042 Uiso 1 1 calc R . .
C4 C -0.2218(8) 0.3187(7) -0.0460(4) 0.0356(19) Uani 1 1 d . . .
C5 C -0.3192(8) 0.2598(6) 0.0052(4) 0.0338(18) Uani 1 1 d . . .
H5 H -0.3356 0.1818 0.0048 0.041 Uiso 1 1 calc R . .
C6 C -0.3952(8) 0.3138(7) 0.0582(4) 0.0349(19) Uani 1 1 d . . .
H6 H -0.4619 0.2720 0.0918 0.042 Uiso 1 1 calc R . .
C7 C -0.4431(9) 0.4819(8) 0.1202(4) 0.052(2) Uani 1 1 d . . .
H7A H -0.3962 0.5494 0.1224 0.078 Uiso 1 1 calc R . .
H7B H -0.4384 0.4199 0.1664 0.078 Uiso 1 1 calc R . .
H7C H -0.5413 0.5104 0.1103 0.078 Uiso 1 1 calc R . .
C8 C -0.1365(9) 0.2630(7) -0.1019(4) 0.039(2) Uani 1 1 d . . .
H8 H -0.0451 0.2967 -0.1132 0.047 Uiso 1 1 calc R . .
C9 C -0.1057(10) 0.1275(8) -0.0784(5) 0.058(3) Uani 1 1 d . . .
H9A H -0.0512 0.1031 -0.0357 0.087 Uiso 1 1 calc R . .
H9B H -0.0519 0.0991 -0.1176 0.087 Uiso 1 1 calc R . .
H9C H -0.1939 0.0923 -0.0667 0.087 Uiso 1 1 calc R . .
C10 C -0.2183(11) 0.3056(11) -0.1722(5) 0.082(4) Uani 1 1 d . . .
H10A H -0.3053 0.2688 -0.1636 0.123 Uiso 1 1 calc R . .
H10B H -0.1602 0.2812 -0.2116 0.123 Uiso 1 1 calc R . .
H10C H -0.2403 0.3934 -0.1854 0.123 Uiso 1 1 calc R . .
C11 C -0.1443(7) 0.1224(6) 0.3354(4) 0.0296(17) Uani 1 1 d . . .
H11 H -0.1702 0.0662 0.3098 0.036 Uiso 1 1 calc R . .
C12 C -0.2526(7) 0.2343(7) 0.3150(4) 0.039(2) Uani 1 1 d . . .
H12A H -0.2347 0.2774 0.2636 0.046 Uiso 1 1 calc R . .
H12B H -0.2433 0.2893 0.3444 0.046 Uiso 1 1 calc R . .
C13 C -0.4020(8) 0.1991(9) 0.3276(4) 0.052(2) Uani 1 1 d . . .
H13A H -0.4134 0.1472 0.2966 0.062 Uiso 1 1 calc R . .
H13B H -0.4710 0.2722 0.3152 0.062 Uiso 1 1 calc R . .
C14 C -0.4273(9) 0.1305(9) 0.4083(4) 0.055(3) Uani 1 1 d . . .
H14A H -0.4236 0.1852 0.4388 0.066 Uiso 1 1 calc R . .
H14B H -0.5216 0.1041 0.4167 0.066 Uiso 1 1 calc R . .
C15 C -0.3197(9) 0.0234(9) 0.4295(5) 0.056(3) Uani 1 1 d . . .
H15A H -0.3273 -0.0333 0.4009 0.067 Uiso 1 1 calc R . .
H15B H -0.3381 -0.0183 0.4811 0.067 Uiso 1 1 calc R . .
C16 C -0.1713(8) 0.0586(7) 0.4173(4) 0.039(2) Uani 1 1 d . . .
H16A H -0.1023 -0.0141 0.4318 0.047 Uiso 1 1 calc R . .
H16B H -0.1614 0.1135 0.4467 0.047 Uiso 1 1 calc R . .
C17 C 0.1029(8) 0.2523(5) 0.3424(4) 0.0287(17) Uani 1 1 d . . .
H17 H 0.2054 0.2496 0.3278 0.034 Uiso 1 1 calc R . .
C18 C 0.0413(10) 0.3859(6) 0.3132(5) 0.046(2) Uani 1 1 d . . .
H18A H 0.0519 0.4097 0.2598 0.055 Uiso 1 1 calc R . .
H18B H -0.0598 0.3962 0.3283 0.055 Uiso 1 1 calc R . .
C19 C 0.1176(11) 0.4655(7) 0.3424(5) 0.064(3) Uani 1 1 d . . .
H19A H 0.2165 0.4607 0.3229 0.076 Uiso 1 1 calc R . .
H19B H 0.0748 0.5501 0.3250 0.076 Uiso 1 1 calc R . .
C20 C 0.1133(12) 0.4309(7) 0.4241(5) 0.063(3) Uani 1 1 d . . .
H20A H 0.0156 0.4455 0.4440 0.076 Uiso 1 1 calc R . .
H20B H 0.1704 0.4814 0.4398 0.076 Uiso 1 1 calc R . .
C21 C 0.1693(12) 0.2992(7) 0.4530(4) 0.062(3) Uani 1 1 d . . .
H21A H 0.1578 0.2762 0.5064 0.074 Uiso 1 1 calc R . .
H21B H 0.2706 0.2871 0.4386 0.074 Uiso 1 1 calc R . .
C22 C 0.0929(11) 0.2181(7) 0.4243(4) 0.058(3) Uani 1 1 d . . .
H22A H 0.1342 0.1333 0.4428 0.070 Uiso 1 1 calc R . .
H22B H -0.0068 0.2247 0.4424 0.070 Uiso 1 1 calc R . .
C23 C 0.1394(8) 0.0010(6) 0.3451(4) 0.0303(17) Uani 1 1 d . . .
H23 H 0.1240 -0.0076 0.3981 0.036 Uiso 1 1 calc R . .
C24 C 0.2980(8) -0.0021(7) 0.3273(5) 0.043(2) Uani 1 1 d . . .
H24A H 0.3306 0.0670 0.3381 0.052 Uiso 1 1 calc R . .
H24B H 0.3197 0.0048 0.2752 0.052 Uiso 1 1 calc R . .
C25 C 0.3758(10) -0.1222(8) 0.3727(5) 0.062(3) Uani 1 1 d . . .
H25A H 0.4775 -0.1251 0.3589 0.075 Uiso 1 1 calc R . .
H25B H 0.3613 -0.1252 0.4245 0.075 Uiso 1 1 calc R . .
C26 C 0.3221(12) -0.2310(8) 0.3603(6) 0.071(3) Uani 1 1 d . . .
H26A H 0.3444 -0.2321 0.3094 0.085 Uiso 1 1 calc R . .
H26B H 0.3699 -0.3058 0.3912 0.085 Uiso 1 1 calc R . .
C27 C 0.1655(12) -0.2267(7) 0.3777(6) 0.069(3) Uani 1 1 d . . .
H27A H 0.1441 -0.2328 0.4297 0.082 Uiso 1 1 calc R . .
H27B H 0.1327 -0.2962 0.3675 0.082 Uiso 1 1 calc R . .
C28 C 0.0875(9) -0.1091(6) 0.3327(4) 0.044(2) Uani 1 1 d . . .
H28A H 0.1025 -0.1063 0.2809 0.053 Uiso 1 1 calc R . .
H28B H -0.0142 -0.1073 0.3464 0.053 Uiso 1 1 calc R . .
C29 C 0.6008(10) -0.0875(9) 0.0365(7) 0.073(3) Uani 1 1 d . . .
H29 H 0.6717 -0.1465 0.0601 0.088 Uiso 1 1 calc R . .
C30 C 0.4152(10) 0.0722(9) 0.0376(8) 0.074(4) Uani 1 1 d . . .
H30 H 0.3579 0.1234 0.0625 0.088 Uiso 1 1 calc R . .
C31 C 0.5151(11) -0.0180(9) 0.0747(7) 0.075(3) Uani 1 1 d . . .
C32 C 0.525(2) -0.023(2) 0.1457(11) 0.072(6) Uani 0.50 1 d P . .
H32A H 0.4865 -0.0947 0.1767 0.108 Uiso 0.50 1 calc PR . .
H32B H 0.4730 0.0490 0.1563 0.108 Uiso 0.50 1 calc PR . .
H32C H 0.6241 -0.0280 0.1546 0.108 Uiso 0.50 1 calc PR . .
C33A C -0.2821(16) -0.3369(13) 0.3052(9) 0.133(12) Uani 0.553(12) 1 d PGU A 1
C34A C -0.2694(17) -0.3773(16) 0.3792(9) 0.084(7) Uani 0.553(12) 1 d PGU A 1
H34A H -0.2093 -0.3428 0.4011 0.101 Uiso 0.553(12) 1 calc PR A 1
C35A C -0.3447(19) -0.4682(16) 0.4211(7) 0.129(15) Uani 0.553(12) 1 d PGU A 1
H35A H -0.3360 -0.4957 0.4717 0.155 Uiso 0.553(12) 1 calc PR A 1
C36A C -0.4326(16) -0.5187(12) 0.3890(9) 0.077(6) Uani 0.553(12) 1 d PGU A 1
H36A H -0.4841 -0.5808 0.4177 0.092 Uiso 0.553(12) 1 calc PR A 1
C37A C -0.4453(15) -0.4783(13) 0.3150(9) 0.110(9) Uani 0.553(12) 1 d PGU A 1
H37A H -0.5054 -0.5128 0.2930 0.132 Uiso 0.553(12) 1 calc PR A 1
C38A C -0.3701(17) -0.3874(14) 0.2730(7) 0.068(6) Uani 0.553(12) 1 d PGU A 1
H38A H -0.3788 -0.3599 0.2224 0.082 Uiso 0.553(12) 1 calc PR A 1
C39A C -0.200(3) -0.259(2) 0.2571(14) 0.105(9) Uani 0.553(12) 1 d PU A 1
H39A H -0.2523 -0.1778 0.2442 0.157 Uiso 0.553(12) 1 calc PR A 1
H39B H -0.1747 -0.2861 0.2134 0.157 Uiso 0.553(12) 1 calc PR A 1
H39C H -0.1147 -0.2564 0.2794 0.157 Uiso 0.553(12) 1 calc PR A 1
C33B C -0.288(2) -0.3853(15) 0.3369(8) 0.084(9) Uani 0.447(12) 1 d PGU A 2
C34B C -0.2618(19) -0.2732(17) 0.3400(8) 0.071(7) Uani 0.447(12) 1 d PGU A 2
H34B H -0.2700 -0.2545 0.3850 0.085 Uiso 0.447(12) 1 calc PR A 2
C35B C -0.223(2) -0.1884(13) 0.2771(11) 0.096(10) Uani 0.447(12) 1 d PGU A 2
H35B H -0.2052 -0.1118 0.2792 0.115 Uiso 0.447(12) 1 calc PR A 2
C36B C -0.211(2) -0.2157(15) 0.2112(9) 0.093(10) Uani 0.447(12) 1 d PGU A 2
H36B H -0.1851 -0.1577 0.1682 0.112 Uiso 0.447(12) 1 calc PR A 2
C37B C -0.2379(19) -0.3278(16) 0.2081(8) 0.074(7) Uani 0.447(12) 1 d PGU A 2
H37B H -0.2297 -0.3465 0.1630 0.088 Uiso 0.447(12) 1 calc PR A 2
C38B C -0.276(2) -0.4127(12) 0.2709(10) 0.086(9) Uani 0.447(12) 1 d PGU A 2
H38B H -0.2945 -0.4893 0.2688 0.103 Uiso 0.447(12) 1 calc PR A 2
C39B C -0.335(3) -0.466(2) 0.394(2) 0.083(9) Uani 0.447(12) 1 d PU A 2
H39D H -0.2899 -0.5462 0.3920 0.124 Uiso 0.447(12) 1 calc PR A 2
H39E H -0.4363 -0.4623 0.3933 0.124 Uiso 0.447(12) 1 calc PR A 2
H39F H -0.3119 -0.4491 0.4376 0.124 Uiso 0.447(12) 1 calc PR A 2

loop_
_atom_site_aniso_label
_atom_site_aniso_U_11
_atom_site_aniso_U_22
_atom_site_aniso_U_33
_atom_site_aniso_U_23
_atom_site_aniso_U_13
_atom_site_aniso_U_12
Ru1 0.0260(4) 0.0197(3) 0.0224(3) 0.0023(2) -0.0014(3) 0.0031(2)
Ru2 0.0260(4) 0.0218(3) 0.0203(3) 0.0037(2) -0.0022(3) -0.0003(2)
Cl1 0.0257(10) 0.0183(8) 0.0240(9) 0.0045(7) -0.0033(8) 0.0004(7)
Cl2 0.0378(11) 0.0211(8) 0.0256(9) 0.0050(7) -0.0061(8) -0.0040(7)
Cl3 0.0289(10) 0.0370(10) 0.0243(9) 0.0000(8) 0.0008(8) 0.0053(8)
Cl4 0.0285(11) 0.0430(11) 0.0330(10) 0.0061(9) -0.0042(9) -0.0055(9)
P1 0.0287(11) 0.0152(8) 0.0228(9) 0.0017(7) -0.0024(8) 0.0008(7)
C1 0.029(4) 0.031(4) 0.026(4) -0.004(3) -0.009(3) 0.002(3)
C2 0.040(5) 0.019(4) 0.051(5) 0.006(4) -0.026(4) 0.001(3)
C3 0.041(5) 0.029(4) 0.022(4) 0.010(3) -0.007(4) 0.008(3)
C4 0.044(5) 0.035(4) 0.025(4) -0.006(3) -0.014(4) 0.008(4)
C5 0.044(5) 0.024(4) 0.031(4) 0.001(3) -0.008(4) -0.009(3)
C6 0.032(5) 0.039(4) 0.024(4) 0.008(3) -0.007(4) -0.005(4)
C7 0.060(6) 0.054(5) 0.040(5) -0.020(4) -0.007(5) 0.016(5)
C8 0.043(5) 0.049(5) 0.021(4) -0.007(4) -0.007(4) 0.010(4)
C9 0.071(7) 0.049(5) 0.057(6) -0.023(5) -0.003(5) 0.005(5)
C10 0.092(9) 0.119(9) 0.021(5) -0.020(6) -0.008(5) 0.037(7)
C11 0.033(5) 0.027(4) 0.022(4) 0.004(3) -0.001(3) -0.004(3)
C12 0.029(5) 0.044(5) 0.031(4) 0.005(4) 0.005(4) 0.002(4)
C13 0.025(5) 0.079(7) 0.037(5) 0.003(5) -0.004(4) 0.002(4)
C14 0.032(5) 0.092(7) 0.030(5) 0.001(5) 0.007(4) -0.014(5)
C15 0.055(6) 0.072(6) 0.028(5) 0.012(4) 0.004(4) -0.020(5)
C16 0.035(5) 0.049(5) 0.027(4) 0.005(4) -0.002(4) -0.013(4)
C17 0.040(5) 0.013(3) 0.028(4) 0.003(3) -0.004(4) -0.001(3)
C18 0.078(7) 0.015(4) 0.047(5) -0.007(4) -0.027(5) 0.003(4)
C19 0.103(8) 0.022(4) 0.065(6) 0.000(4) -0.030(6) -0.011(5)
C20 0.116(9) 0.033(5) 0.047(6) -0.015(4) -0.028(6) -0.003(5)
C21 0.128(9) 0.035(5) 0.024(4) 0.000(4) -0.026(5) -0.016(5)
C22 0.107(8) 0.030(4) 0.035(5) -0.001(4) -0.009(5) -0.014(5)
C23 0.045(5) 0.021(4) 0.020(4) 0.001(3) -0.008(4) 0.003(3)
C24 0.038(5) 0.044(5) 0.043(5) -0.008(4) -0.017(4) 0.012(4)
C25 0.065(7) 0.053(6) 0.058(6) -0.010(5) -0.015(5) 0.024(5)
C26 0.105(9) 0.040(5) 0.064(7) -0.016(5) -0.030(7) 0.028(6)
C27 0.107(10) 0.029(5) 0.064(7) -0.002(5) -0.029(7) 0.009(5)
C28 0.062(6) 0.029(4) 0.042(5) -0.009(4) -0.019(4) 0.000(4)
C29 0.039(6) 0.062(7) 0.107(10) -0.012(7) 0.011(7) -0.005(5)
C30 0.039(6) 0.048(6) 0.127(11) -0.019(7) 0.022(7) -0.007(5)
C31 0.061(7) 0.052(6) 0.104(10) -0.014(7) 0.020(7) -0.011(5)
C32 0.063(15) 0.087(16) 0.064(15) -0.016(13) -0.001(12) -0.016(12)
C33A 0.130(14) 0.126(14) 0.137(14) -0.034(10) -0.007(9) -0.006(9)
C34A 0.091(11) 0.095(11) 0.074(10) -0.032(8) -0.022(8) -0.005(8)
C35A 0.135(17) 0.134(17) 0.118(17) -0.044(10) -0.008(9) 0.002(9)
C36A 0.077(10) 0.057(8) 0.090(10) -0.027(8) 0.003(8) 0.020(7)
C37A 0.119(12) 0.103(12) 0.114(12) -0.040(9) -0.017(9) -0.001(9)
C38A 0.073(10) 0.084(9) 0.065(9) -0.044(8) -0.020(7) -0.006(7)
C39A 0.099(12) 0.111(12) 0.103(12) -0.030(9) -0.003(9) -0.012(9)
C33B 0.081(12) 0.083(12) 0.083(12) -0.027(9) -0.007(9) 0.014(8)
C34B 0.086(11) 0.070(10) 0.069(10) -0.036(8) -0.016(8) -0.009(8)
C35B 0.098(13) 0.098(12) 0.110(13) -0.037(9) -0.036(9) -0.030(9)
C36B 0.089(12) 0.090(12) 0.094(13) -0.019(9) -0.003(9) -0.007(9)
C37B 0.082(11) 0.060(10) 0.080(11) -0.024(8) -0.008(8) -0.002(8)
C38B 0.091(12) 0.086(12) 0.088(12) -0.037(9) -0.012(9) -0.002(9)
C39B 0.082(12) 0.075(12) 0.092(12) -0.041(9) 0.004(9) 0.012(8)

loop_
_atom_type_symbol
_atom_type_description
_atom_type_scat_dispersion_real
_atom_type_scat_dispersion_imag
_atom_type_scat_source
C C 0.0033 0.0016 'International Tables Vol C Tables 4.2.6.8 and 6.1.1.4'
H H 0.0000 0.0000 'International Tables Vol C Tables 4.2.6.8 and 6.1.1.4'
P P 0.1023 0.0942 'International Tables Vol C Tables 4.2.6.8 and 6.1.1.4'
Cl Cl 0.1484 0.1585 'International Tables Vol C Tables 4.2.6.8 and 6.1.1.4'
Ru Ru -1.2594 0.8363 'International Tables Vol C Tables 4.2.6.8 and 6.1.1.4'

loop_
_geom_angle_atom_site_label_1
_geom_angle_atom_site_label_2
_geom_angle_atom_site_label_3
_geom_angle
_geom_angle_site_symmetry_1
_geom_angle_site_symmetry_3
P1 Ru1 Cl4 91.68(7) . .
P1 Ru1 Cl2 96.55(6) . .
Cl4 Ru1 Cl2 170.66(6) . .
P1 Ru1 Cl1 98.84(6) . .
Cl4 Ru1 Cl1 92.55(6) . .
Cl2 Ru1 Cl1 81.87(6) . .
P1 Ru1 Cl3 175.70(7) . .
Cl4 Ru1 Cl3 91.96(6) . .
Cl2 Ru1 Cl3 79.64(6) . .
Cl1 Ru1 Cl3 78.72(6) . .
P1 Ru1 H1A 94(2) . .
Cl4 Ru1 H1A 78.2(19) . .
Cl2 Ru1 H1A 105(2) . .
Cl1 Ru1 H1A 164(2) . .
Cl3 Ru1 H1A 89(2) . .
P1 Ru1 H1B 82(2) . .
Cl4 Ru1 H1B 100.0(19) . .
Cl2 Ru1 H1B 85.5(19) . .
Cl1 Ru1 H1B 167.4(19) . .
Cl3 Ru1 H1B 100(2) . .
H1A Ru1 H1B 24.9(10) . .
C5 Ru2 C6 38.8(3) . .
C5 Ru2 C4 37.7(3) . .
C6 Ru2 C4 69.6(3) . .
C5 Ru2 C1 69.9(3) . .
C6 Ru2 C1 38.2(3) . .
C4 Ru2 C1 83.3(3) . .
C5 Ru2 C3 68.6(3) . .
C6 Ru2 C3 81.6(3) . .
C4 Ru2 C3 38.8(3) . .
C1 Ru2 C3 69.6(3) . .
C5 Ru2 C2 81.3(3) . .
C6 Ru2 C2 68.3(3) . .
C4 Ru2 C2 69.8(3) . .
C1 Ru2 C2 38.1(3) . .
C3 Ru2 C2 38.3(3) . .
C5 Ru2 Cl3 118.2(2) . .
C6 Ru2 Cl3 155.9(2) . .
C4 Ru2 Cl3 93.7(2) . .
C1 Ru2 Cl3 160.76(19) . .
C3 Ru2 Cl3 96.2(2) . .
C2 Ru2 Cl3 123.3(2) . .
C5 Ru2 Cl2 95.85(19) . .
C6 Ru2 Cl2 93.20(19) . .
C4 Ru2 Cl2 122.2(2) . .
C1 Ru2 Cl2 116.63(19) . .
C3 Ru2 Cl2 160.9(2) . .
C2 Ru2 Cl2 153.9(2) . .
Cl3 Ru2 Cl2 81.03(6) . .
C5 Ru2 Cl1 160.4(2) . .
C6 Ru2 Cl1 121.7(2) . .
C4 Ru2 Cl1 154.9(2) . .
C1 Ru2 Cl1 93.94(19) . .
C3 Ru2 Cl1 117.1(2) . .
C2 Ru2 Cl1 92.7(2) . .
Cl3 Ru2 Cl1 80.69(6) . .
Cl2 Ru2 Cl1 81.32(6) . .
Ru2 Cl1 Ru1 83.79(5) . .
Ru1 Cl2 Ru2 84.53(5) . .
Ru2 Cl3 Ru1 81.90(5) . .
C23 P1 C11 102.4(3) . .
C23 P1 C17 101.8(3) . .
C11 P1 C17 110.1(3) . .
C23 P1 Ru1 113.5(2) . .
C11 P1 Ru1 112.6(2) . .
C17 P1 Ru1 115.2(2) . .
C2 C1 C6 118.4(7) . .
C2 C1 C7 121.5(7) . .
C6 C1 C7 120.0(7) . .
C2 C1 Ru2 71.2(4) . .
C6 C1 Ru2 70.6(4) . .
C7 C1 Ru2 128.0(6) . .
C1 C2 C3 121.2(7) . .
C1 C2 Ru2 70.7(4) . .
C3 C2 Ru2 70.7(4) . .
C1 C2 H2 119.4 . .
C3 C2 H2 119.4 . .
Ru2 C2 H2 132.3 . .
C2 C3 C4 120.0(7) . .
C2 C3 Ru2 71.0(4) . .
C4 C3 Ru2 70.4(4) . .
C2 C3 H3 120.0 . .
C4 C3 H3 120.0 . .
Ru2 C3 H3 131.4 . .
C5 C4 C3 118.2(7) . .
C5 C4 C8 123.3(7) . .
C3 C4 C8 118.5(7) . .
C5 C4 Ru2 70.4(4) . .
C3 C4 Ru2 70.7(4) . .
C8 C4 Ru2 129.8(5) . .
C4 C5 C6 121.8(7) . .
C4 C5 Ru2 71.9(4) . .
C6 C5 Ru2 71.2(4) . .
C4 C5 H5 119.1 . .
C6 C5 H5 119.1 . .
Ru2 C5 H5 130.6 . .
C1 C6 C5 120.3(7) . .
C1 C6 Ru2 71.1(4) . .
C5 C6 Ru2 70.0(4) . .
C1 C6 H6 119.9 . .
C5 C6 H6 119.9 . .
Ru2 C6 H6 131.9 . .
C1 C7 H7A 109.5 . .
C1 C7 H7B 109.5 . .
H7A C7 H7B 109.5 . .
C1 C7 H7C 109.5 . .
H7A C7 H7C 109.5 . .
H7B C7 H7C 109.5 . .
C9 C8 C4 114.8(7) . .
C9 C8 C10 110.9(8) . .
C4 C8 C10 107.1(7) . .
C9 C8 H8 107.9 . .
C4 C8 H8 107.9 . .
C10 C8 H8 107.9 . .
C8 C9 H9A 109.5 . .
C8 C9 H9B 109.5 . .
H9A C9 H9B 109.5 . .
C8 C9 H9C 109.5 . .
H9A C9 H9C 109.5 . .
H9B C9 H9C 109.5 . .
C8 C10 H10A 109.5 . .
C8 C10 H10B 109.5 . .
H10A C10 H10B 109.5 . .
C8 C10 H10C 109.5 . .
H10A C10 H10C 109.5 . .
H10B C10 H10C 109.5 . .
C12 C11 C16 108.6(6) . .
C12 C11 P1 114.8(5) . .
C16 C11 P1 118.0(5) . .
C12 C11 H11 104.6 . .
C16 C11 H11 104.6 . .
P1 C11 H11 104.6 . .
C11 C12 C13 110.7(7) . .
C11 C12 H12A 109.5 . .
C13 C12 H12A 109.5 . .
C11 C12 H12B 109.5 . .
C13 C12 H12B 109.5 . .
H12A C12 H12B 108.1 . .
C12 C13 C14 108.6(6) . .
C12 C13 H13A 110.0 . .
C14 C13 H13A 110.0 . .
C12 C13 H13B 110.0 . .
C14 C13 H13B 110.0 . .
H13A C13 H13B 108.3 . .
C15 C14 C13 111.0(7) . .
C15 C14 H14A 109.4 . .
C13 C14 H14A 109.4 . .
C15 C14 H14B 109.4 . .
C13 C14 H14B 109.4 . .
H14A C14 H14B 108.0 . .
C14 C15 C16 111.9(7) . .
C14 C15 H15A 109.2 . .
C16 C15 H15A 109.2 . .
C14 C15 H15B 109.2 . .
C16 C15 H15B 109.2 . .
H15A C15 H15B 107.9 . .
C15 C16 C11 108.1(6) . .
C15 C16 H16A 110.1 . .
C11 C16 H16A 110.1 . .
C15 C16 H16B 110.1 . .
C11 C16 H16B 110.1 . .
H16A C16 H16B 108.4 . .
C22 C17 C18 109.5(6) . .
C22 C17 P1 116.0(5) . .
C18 C17 P1 114.4(5) . .
C22 C17 H17 105.3 . .
C18 C17 H17 105.3 . .
P1 C17 H17 105.3 . .
C19 C18 C17 109.7(6) . .
C19 C18 H18A 109.7 . .
C17 C18 H18A 109.7 . .
C19 C18 H18B 109.7 . .
C17 C18 H18B 109.7 . .
H18A C18 H18B 108.2 . .
C20 C19 C18 113.3(8) . .
C20 C19 H19A 108.9 . .
C18 C19 H19A 108.9 . .
C20 C19 H19B 108.9 . .
C18 C19 H19B 108.9 . .
H19A C19 H19B 107.7 . .
C19 C20 C21 110.4(7) . .
C19 C20 H20A 109.6 . .
C21 C20 H20A 109.6 . .
C19 C20 H20B 109.6 . .
C21 C20 H20B 109.6 . .
H20A C20 H20B 108.1 . .
C20 C21 C22 111.5(8) . .
C20 C21 H21A 109.3 . .
C22 C21 H21A 109.3 . .
C20 C21 H21B 109.3 . .
C22 C21 H21B 109.3 . .
H21A C21 H21B 108.0 . .
C17 C22 C21 111.6(7) . .
C17 C22 H22A 109.3 . .
C21 C22 H22A 109.3 . .
C17 C22 H22B 109.3 . .
C21 C22 H22B 109.3 . .
H22A C22 H22B 108.0 . .
C24 C23 C28 110.7(6) . .
C24 C23 P1 113.4(5) . .
C28 C23 P1 113.9(5) . .
C24 C23 H23 106.1 . .
C28 C23 H23 106.1 . .
P1 C23 H23 106.1 . .
C23 C24 C25 110.1(7) . .
C23 C24 H24A 109.6 . .
C25 C24 H24A 109.6 . .
C23 C24 H24B 109.6 . .
C25 C24 H24B 109.6 . .
H24A C24 H24B 108.2 . .
C26 C25 C24 111.0(8) . .
C26 C25 H25A 109.4 . .
C24 C25 H25A 109.4 . .
C26 C25 H25B 109.4 . .
C24 C25 H25B 109.4 . .
H25A C25 H25B 108.0 . .
C27 C26 C25 110.9(8) . .
C27 C26 H26A 109.5 . .
C25 C26 H26A 109.5 . .
C27 C26 H26B 109.5 . .
C25 C26 H26B 109.5 . .
H26A C26 H26B 108.0 . .
C26 C27 C28 111.1(8) . .
C26 C27 H27A 109.4 . .
C28 C27 H27A 109.4 . .
C26 C27 H27B 109.4 . .
C28 C27 H27B 109.4 . .
H27A C27 H27B 108.0 . .
C23 C28 C27 110.9(7) . .
C23 C28 H28A 109.5 . .
C27 C28 H28A 109.5 . .
C23 C28 H28B 109.5 . .
C27 C28 H28B 109.5 . .
H28A C28 H28B 108.0 . .
C31 C29 C30 120.9(11) . 2_655
C31 C29 H29 119.6 . .
C30 C29 H29 119.6 2_655 .
C31 C30 C29 120.7(10) . 2_655
C31 C30 H30 119.6 . .
C29 C30 H30 119.6 2_655 .
C32 C31 C29 125.2(15) . .
C32 C31 C30 116.3(14) . .
C29 C31 C30 118.3(12) . .
C31 C32 H32A 109.5 . .
C31 C32 H32B 109.5 . .
H32A C32 H32B 109.5 . .
C31 C32 H32C 109.5 . .
H32A C32 H32C 109.5 . .
H32B C32 H32C 109.5 . .
C39A C33A C34A 125.0(16) . .
C39A C33A C38A 114.5(16) . .
C34A C33A C38A 120.0 . .
C35A C34A C33A 120.0 . .
C35A C34A H34A 120.0 . .
C33A C34A H34A 120.0 . .
C34A C35A C36A 120.0 . .
C34A C35A H35A 120.0 . .
C36A C35A H35A 120.0 . .
C37A C36A C35A 120.0 . .
C37A C36A H36A 120.0 . .
C35A C36A H36A 120.0 . .
C36A C37A C38A 120.0 . .
C36A C37A H37A 120.0 . .
C38A C37A H37A 120.0 . .
C37A C38A C33A 120.0 . .
C37A C38A H38A 120.0 . .
C33A C38A H38A 120.0 . .
C33A C39A H39A 109.5 . .
C33A C39A H39B 109.5 . .
H39A C39A H39B 109.5 . .
C33A C39A H39C 109.5 . .
H39A C39A H39C 109.5 . .
H39B C39A H39C 109.5 . .
C39B C33B C34B 122.7(19) . .
C39B C33B C38B 117.1(19) . .
C34B C33B C38B 120.0 . .
C35B C34B C33B 120.0 . .
C35B C34B H34B 120.0 . .
C33B C34B H34B 120.0 . .
C34B C35B C36B 120.0 . .
C34B C35B H35B 120.0 . .
C36B C35B H35B 120.0 . .
C37B C36B C35B 120.0 . .
C37B C36B H36B 120.0 . .
C35B C36B H36B 120.0 . .
C36B C37B C38B 120.0 . .
C36B C37B H37B 120.0 . .
C38B C37B H37B 120.0 . .
C37B C38B C33B 120.0 . .
C37B C38B H38B 120.0 . .
C33B C38B H38B 120.0 . .
C33B C39B H39D 109.5 . .
C33B C39B H39E 109.5 . .
H39D C39B H39E 109.5 . .
C33B C39B H39F 109.5 . .
H39D C39B H39F 109.5 . .
H39E C39B H39F 109.5 . .

loop_
_geom_bond_atom_site_label_1
_geom_bond_atom_site_label_2
_geom_bond_distance
_geom_bond_site_symmetry_2
Ru1 P1 2.2871(19) .
Ru1 Cl4 2.3902(19) .
Ru1 Cl2 2.4194(19) .
Ru1 Cl1 2.4532(16) .
Ru1 Cl3 2.5468(18) .
Ru1 H1A 1.67(7) .
Ru1 H1B 1.79(7) .
Ru2 C5 2.150(8) .
Ru2 C6 2.166(8) .
Ru2 C4 2.170(7) .
Ru2 C1 2.172(7) .
Ru2 C3 2.174(7) .
Ru2 C2 2.178(7) .
Ru2 Cl3 2.4485(18) .
Ru2 Cl2 2.4495(17) .
Ru2 Cl1 2.4507(18) .
P1 C23 1.858(7) .
P1 C11 1.858(7) .
P1 C17 1.865(7) .
C1 C2 1.419(10) .
C1 C6 1.421(10) .
C1 C7 1.509(10) .
C2 C3 1.429(10) .
C2 H2 0.9500 .
C3 C4 1.444(10) .
C3 H3 0.9500 .
C4 C5 1.396(10) .
C4 C8 1.523(10) .
C5 C6 1.433(10) .
C5 H5 0.9500 .
C6 H6 0.9500 .
C7 H7A 0.9800 .
C7 H7B 0.9800 .
C7 H7C 0.9800 .
C8 C9 1.511(11) .
C8 C10 1.569(11) .
C8 H8 1.0000 .
C9 H9A 0.9800 .
C9 H9B 0.9800 .
C9 H9C 0.9800 .
C10 H10A 0.9800 .
C10 H10B 0.9800 .
C10 H10C 0.9800 .
C11 C12 1.533(10) .
C11 C16 1.562(9) .
C11 H11 1.0000 .
C12 C13 1.539(11) .
C12 H12A 0.9900 .
C12 H12B 0.9900 .
C13 C14 1.553(10) .
C13 H13A 0.9900 .
C13 H13B 0.9900 .
C14 C15 1.493(12) .
C14 H14A 0.9900 .
C14 H14B 0.9900 .
C15 C16 1.528(11) .
C15 H15A 0.9900 .
C15 H15B 0.9900 .
C16 H16A 0.9900 .
C16 H16B 0.9900 .
C17 C22 1.518(10) .
C17 C18 1.551(9) .
C17 H17 1.0000 .
C18 C19 1.524(11) .
C18 H18A 0.9900 .
C18 H18B 0.9900 .
C19 C20 1.517(12) .
C19 H19A 0.9900 .
C19 H19B 0.9900 .
C20 C21 1.518(11) .
C20 H20A 0.9900 .
C20 H20B 0.9900 .
C21 C22 1.532(11) .
C21 H21A 0.9900 .
C21 H21B 0.9900 .
C22 H22A 0.9900 .
C22 H22B 0.9900 .
C23 C24 1.534(10) .
C23 C28 1.535(10) .
C23 H23 1.0000 .
C24 C25 1.562(11) .
C24 H24A 0.9900 .
C24 H24B 0.9900 .
C25 C26 1.529(12) .
C25 H25A 0.9900 .
C25 H25B 0.9900 .
C26 C27 1.513(14) .
C26 H26A 0.9900 .
C26 H26B 0.9900 .
C27 C28 1.540(11) .
C27 H27A 0.9900 .
C27 H27B 0.9900 .
C28 H28A 0.9900 .
C28 H28B 0.9900 .
C29 C31 1.378(14) .
C29 C30 1.418(16) 2_655
C29 H29 0.9500 .
C30 C31 1.407(15) .
C30 C29 1.418(16) 2_655
C30 H30 0.9500 .
C31 C32 1.37(2) .
C32 H32A 0.9800 .
C32 H32B 0.9800 .
C32 H32C 0.9800 .
C33A C39A 1.38(3) .
C33A C34A 1.3900 .
C33A C38A 1.3900 .
C34A C35A 1.3900 .
C34A H34A 0.9500 .
C35A C36A 1.3900 .
C35A H35A 0.9500 .
C36A C37A 1.3900 .
C36A H36A 0.9500 .
C37A C38A 1.3900 .
C37A H37A 0.9500 .
C38A H38A 0.9500 .
C39A H39A 0.9800 .
C39A H39B 0.9800 .
C39A H39C 0.9800 .
C33B C39B 1.31(3) .
C33B C34B 1.3900 .
C33B C38B 1.3900 .
C34B C35B 1.3900 .
C34B H34B 0.9500 .
C35B C36B 1.3900 .
C35B H35B 0.9500 .
C36B C37B 1.3900 .
C36B H36B 0.9500 .
C37B C38B 1.3900 .
C37B H37B 0.9500 .
C38B H38B 0.9500 .
C39B H39D 0.9800 .
C39B H39E 0.9800 .
C39B H39F 0.9800 .

loop_
_geom_torsion_atom_site_label_1
_geom_torsion_atom_site_label_2
_geom_torsion_atom_site_label_3
_geom_torsion_atom_site_label_4
_geom_torsion
_geom_torsion_site_symmetry_1
C5 Ru2 Cl1 Ru1 121.4(6) .
C6 Ru2 Cl1 Ru1 126.8(2) .
C4 Ru2 Cl1 Ru1 -122.5(5) .
C1 Ru2 Cl1 Ru1 154.77(19) .
C3 Ru2 Cl1 Ru1 -136.1(2) .
C2 Ru2 Cl1 Ru1 -167.1(2) .
Cl3 Ru2 Cl1 Ru1 -43.83(5) .
Cl2 Ru2 Cl1 Ru1 38.42(5) .
P1 Ru1 Cl1 Ru2 -134.34(6) .
Cl4 Ru1 Cl1 Ru2 133.56(6) .
Cl2 Ru1 Cl1 Ru2 -38.92(5) .
Cl3 Ru1 Cl1 Ru2 42.07(5) .
P1 Ru1 Cl2 Ru2 136.92(6) .
Cl4 Ru1 Cl2 Ru2 -14.8(4) .
Cl1 Ru1 Cl2 Ru2 38.88(5) .
Cl3 Ru1 Cl2 Ru2 -41.05(5) .
C5 Ru2 Cl2 Ru1 160.5(2) .
C6 Ru2 Cl2 Ru1 -160.6(2) .
C4 Ru2 Cl2 Ru1 131.6(2) .
C1 Ru2 Cl2 Ru1 -129.1(2) .
C3 Ru2 Cl2 Ru1 126.0(6) .
C2 Ru2 Cl2 Ru1 -117.3(5) .
Cl3 Ru2 Cl2 Ru1 42.87(6) .
Cl1 Ru2 Cl2 Ru1 -38.99(5) .
C5 Ru2 Cl3 Ru1 -132.4(2) .
C6 Ru2 Cl3 Ru1 -118.1(5) .
C4 Ru2 Cl3 Ru1 -162.5(2) .
C1 Ru2 Cl3 Ru1 117.1(6) .
C3 Ru2 Cl3 Ru1 158.5(2) .
C2 Ru2 Cl3 Ru1 129.2(3) .
Cl2 Ru2 Cl3 Ru1 -40.53(5) .
Cl1 Ru2 Cl3 Ru1 42.06(5) .
P1 Ru1 Cl3 Ru2 13.4(9) .
Cl4 Ru1 Cl3 Ru2 -134.54(6) .
Cl2 Ru1 Cl3 Ru2 41.35(5) .
Cl1 Ru1 Cl3 Ru2 -42.33(5) .
Cl4 Ru1 P1 C23 -85.3(3) .
Cl2 Ru1 P1 C23 99.1(3) .
Cl1 Ru1 P1 C23 -178.1(3) .
Cl3 Ru1 P1 C23 126.8(8) .
Cl4 Ru1 P1 C11 159.0(2) .
Cl2 Ru1 P1 C11 -16.6(2) .
Cl1 Ru1 P1 C11 66.1(2) .
Cl3 Ru1 P1 C11 11.1(9) .
Cl4 Ru1 P1 C17 31.5(3) .
Cl2 Ru1 P1 C17 -144.1(3) .
Cl1 Ru1 P1 C17 -61.4(3) .
Cl3 Ru1 P1 C17 -116.4(8) .
C5 Ru2 C1 C2 -101.9(5) .
C6 Ru2 C1 C2 -130.7(6) .
C4 Ru2 C1 C2 -65.6(5) .
C3 Ru2 C1 C2 -28.1(4) .
Cl3 Ru2 C1 C2 16.5(9) .
Cl2 Ru2 C1 C2 171.7(4) .
Cl1 Ru2 C1 C2 89.4(4) .
C5 Ru2 C1 C6 28.8(4) .
C4 Ru2 C1 C6 65.2(4) .
C3 Ru2 C1 C6 102.7(5) .
C2 Ru2 C1 C6 130.7(6) .
Cl3 Ru2 C1 C6 147.3(5) .
Cl2 Ru2 C1 C6 -57.6(4) .
Cl1 Ru2 C1 C6 -139.9(4) .
C5 Ru2 C1 C7 142.3(7) .
C6 Ru2 C1 C7 113.5(8) .
C4 Ru2 C1 C7 178.7(7) .
C3 Ru2 C1 C7 -143.8(8) .
C2 Ru2 C1 C7 -115.8(9) .
Cl3 Ru2 C1 C7 -99.2(8) .
Cl2 Ru2 C1 C7 55.9(7) .
Cl1 Ru2 C1 C7 -26.4(7) .
C6 C1 C2 C3 -2.8(11) .
C7 C1 C2 C3 175.2(7) .
Ru2 C1 C2 C3 51.6(6) .
C6 C1 C2 Ru2 -54.4(6) .
C7 C1 C2 Ru2 123.6(7) .
C5 Ru2 C2 C1 68.3(5) .
C6 Ru2 C2 C1 30.3(4) .
C4 Ru2 C2 C1 105.6(5) .
C3 Ru2 C2 C1 134.7(7) .
Cl3 Ru2 C2 C1 -173.6(3) .
Cl2 Ru2 C2 C1 -17.2(8) .
Cl1 Ru2 C2 C1 -92.9(4) .
C5 Ru2 C2 C3 -66.4(5) .
C6 Ru2 C2 C3 -104.4(5) .
C4 Ru2 C2 C3 -29.2(5) .
C1 Ru2 C2 C3 -134.7(7) .
Cl3 Ru2 C2 C3 51.7(5) .
Cl2 Ru2 C2 C3 -151.9(4) .
Cl1 Ru2 C2 C3 132.4(4) .
C1 C2 C3 C4 0.9(11) .
Ru2 C2 C3 C4 52.5(6) .
C1 C2 C3 Ru2 -51.6(6) .
C5 Ru2 C3 C2 103.5(5) .
C6 Ru2 C3 C2 65.5(5) .
C4 Ru2 C3 C2 133.2(7) .
C1 Ru2 C3 C2 27.9(4) .
Cl3 Ru2 C3 C2 -138.7(4) .
Cl2 Ru2 C3 C2 140.8(5) .
Cl1 Ru2 C3 C2 -56.0(5) .
C5 Ru2 C3 C4 -29.7(4) .
C6 Ru2 C3 C4 -67.7(5) .
C1 Ru2 C3 C4 -105.3(5) .
C2 Ru2 C3 C4 -133.2(7) .
Cl3 Ru2 C3 C4 88.2(4) .
Cl2 Ru2 C3 C4 7.6(9) .
Cl1 Ru2 C3 C4 170.9(4) .
C2 C3 C4 C5 1.0(11) .
Ru2 C3 C4 C5 53.7(6) .
C2 C3 C4 C8 -178.4(7) .
Ru2 C3 C4 C8 -125.6(7) .
C2 C3 C4 Ru2 -52.8(6) .
C6 Ru2 C4 C5 -28.6(4) .
C1 Ru2 C4 C5 -65.5(5) .
C3 Ru2 C4 C5 -131.0(7) .
C2 Ru2 C4 C5 -102.2(5) .
Cl3 Ru2 C4 C5 133.6(4) .
Cl2 Ru2 C4 C5 51.9(5) .
Cl1 Ru2 C4 C5 -150.5(4) .
C5 Ru2 C4 C3 131.0(7) .
C6 Ru2 C4 C3 102.4(5) .
C1 Ru2 C4 C3 65.6(4) .
C2 Ru2 C4 C3 28.8(4) .
Cl3 Ru2 C4 C3 -95.4(4) .
Cl2 Ru2 C4 C3 -177.1(4) .
Cl1 Ru2 C4 C3 -19.5(8) .
C5 Ru2 C4 C8 -117.5(9) .
C6 Ru2 C4 C8 -146.1(8) .
C1 Ru2 C4 C8 177.0(7) .
C3 Ru2 C4 C8 111.5(9) .
C2 Ru2 C4 C8 140.3(8) .
Cl3 Ru2 C4 C8 16.1(7) .
Cl2 Ru2 C4 C8 -65.6(8) .
Cl1 Ru2 C4 C8 92.0(8) .
C3 C4 C5 C6 -0.9(11) .
C8 C4 C5 C6 178.4(7) .
Ru2 C4 C5 C6 53.0(7) .
C3 C4 C5 Ru2 -53.9(6) .
C8 C4 C5 Ru2 125.4(7) .
C6 Ru2 C5 C4 134.2(6) .
C1 Ru2 C5 C4 105.8(5) .
C3 Ru2 C5 C4 30.5(4) .
C2 Ru2 C5 C4 68.2(5) .
Cl3 Ru2 C5 C4 -55.0(5) .
Cl2 Ru2 C5 C4 -138.0(4) .
Cl1 Ru2 C5 C4 141.5(5) .
C4 Ru2 C5 C6 -134.2(6) .
C1 Ru2 C5 C6 -28.4(4) .
C3 Ru2 C5 C6 -103.7(5) .
C2 Ru2 C5 C6 -66.1(4) .
Cl3 Ru2 C5 C6 170.8(3) .
Cl2 Ru2 C5 C6 87.8(4) .
Cl1 Ru2 C5 C6 7.3(8) .
C2 C1 C6 C5 2.8(11) .
C7 C1 C6 C5 -175.2(7) .
Ru2 C1 C6 C5 -51.8(6) .
C2 C1 C6 Ru2 54.6(6) .
C7 C1 C6 Ru2 -123.4(7) .
C4 C5 C6 C1 -1.0(12) .
Ru2 C5 C6 C1 52.3(6) .
C4 C5 C6 Ru2 -53.3(7) .
C5 Ru2 C6 C1 -133.8(6) .
C4 Ru2 C6 C1 -105.9(5) .
C3 Ru2 C6 C1 -67.6(4) .
C2 Ru2 C6 C1 -30.2(4) .
Cl3 Ru2 C6 C1 -154.1(4) .
Cl2 Ru2 C6 C1 130.9(4) .
Cl1 Ru2 C6 C1 49.1(5) .
C4 Ru2 C6 C5 27.9(4) .
C1 Ru2 C6 C5 133.8(6) .
C3 Ru2 C6 C5 66.2(4) .
C2 Ru2 C6 C5 103.6(5) .
Cl3 Ru2 C6 C5 -20.3(7) .
Cl2 Ru2 C6 C5 -95.4(4) .
Cl1 Ru2 C6 C5 -177.1(3) .
C5 C4 C8 C9 -29.6(11) .
C3 C4 C8 C9 149.7(7) .
Ru2 C4 C8 C9 61.8(10) .
C5 C4 C8 C10 94.0(9) .
C3 C4 C8 C10 -86.7(10) .
Ru2 C4 C8 C10 -174.6(7) .
C23 P1 C11 C12 172.9(5) .
C17 P1 C11 C12 65.2(6) .
Ru1 P1 C11 C12 -64.9(6) .
C23 P1 C11 C16 42.8(6) .
C17 P1 C11 C16 -64.9(6) .
Ru1 P1 C11 C16 165.0(5) .
C16 C11 C12 C13 -61.1(8) .
P1 C11 C12 C13 164.3(5) .
C11 C12 C13 C14 58.5(9) .
C12 C13 C14 C15 -56.5(10) .
C13 C14 C15 C16 58.7(10) .
C14 C15 C16 C11 -59.7(9) .
C12 C11 C16 C15 59.8(9) .
P1 C11 C16 C15 -167.3(6) .
C23 P1 C17 C22 -53.5(7) .
C11 P1 C17 C22 54.6(7) .
Ru1 P1 C17 C22 -176.7(5) .
C23 P1 C17 C18 177.5(6) .
C11 P1 C17 C18 -74.4(6) .
Ru1 P1 C17 C18 54.3(6) .
C22 C17 C18 C19 56.6(10) .
P1 C17 C18 C19 -171.2(6) .
C17 C18 C19 C20 -56.3(11) .
C18 C19 C20 C21 54.9(12) .
C19 C20 C21 C22 -53.9(12) .
C18 C17 C22 C21 -57.7(10) .
P1 C17 C22 C21 170.9(6) .
C20 C21 C22 C17 57.0(11) .
C11 P1 C23 C24 -177.9(5) .
C17 P1 C23 C24 -64.0(6) .
Ru1 P1 C23 C24 60.4(6) .
C11 P1 C23 C28 54.4(6) .
C17 P1 C23 C28 168.3(6) .
Ru1 P1 C23 C28 -67.3(6) .
C28 C23 C24 C25 -56.1(9) .
P1 C23 C24 C25 174.5(6) .
C23 C24 C25 C26 56.2(10) .
C24 C25 C26 C27 -56.6(11) .
C25 C26 C27 C28 56.9(11) .
C24 C23 C28 C27 56.8(9) .
P1 C23 C28 C27 -174.0(6) .
C26 C27 C28 C23 -57.1(10) .
C30 C29 C31 C32 -177.7(14) 2_655
C30 C29 C31 C30 -2.8(17) 2_655
C29 C30 C31 C32 178.1(13) 2_655
C29 C30 C31 C29 2.8(17) 2_655
C39A C33A C34A C35A -171(2) .
C38A C33A C34A C35A 0.0 .
C33A C34A C35A C36A 0.0 .
C34A C35A C36A C37A 0.0 .
C35A C36A C37A C38A 0.0 .
C36A C37A C38A C33A 0.0 .
C39A C33A C38A C37A 172.2(18) .
C34A C33A C38A C37A 0.0 .
C39B C33B C34B C35B -175(2) .
C38B C33B C34B C35B 0.0 .
C33B C34B C35B C36B 0.0 .
C34B C35B C36B C37B 0.0 .
C35B C36B C37B C38B 0.0 .
C36B C37B C38B C33B 0.0 .
C39B C33B C38B C37B 175(2) .
C34B C33B C38B C37B 0.0 .
